data_4340714
loop_
_publ_author_name
'Le Gal, Yann'
'Roisnel, Thierry'
'Auban-Senzier, Pascale'
'Guizouarn, Thierry'
'Lorcy, Dominique'

_publ_section_title
;
 Hydrogen-bonding interactions in a single-component molecular conductor:
 a hydroxyethyl-substituted radical gold dithiolene complex.
;
_journal_issue 16
_journal_name_full 'Inorganic chemistry'
_journal_page_first 8755
_journal_page_last 8761
_journal_paper_doi 10.1021/ic501437g
_journal_volume 53
_journal_year 2014
_chemical_compound_source 'synthesis as described'
_chemical_formula_moiety 'C10 H10 Au N2 O2 S8, C8 H20 N '
_chemical_formula_sum 'C18 H30 Au N3 O2 S8'
_chemical_formula_weight 773.9
_chemical_name_systematic
;
 ?
;
_space_group_IT_number 2
_symmetry_cell_setting triclinic
_symmetry_Int_Tables_number 2
_symmetry_space_group_name_Hall '-P 1'
_symmetry_space_group_name_H-M 'P -1'
_atom_sites_solution_hydrogens geom
_atom_sites_solution_primary direct
_atom_sites_solution_secondary difmap
_audit_conform_dict_location ftp://ftp.iucr.org/pub/cif_core.dic
_audit_conform_dict_name cif_core.dic
_audit_conform_dict_version 2.4
_audit_creation_date 2012-02-28T11:06:49-00:00
_audit_creation_method 'WinGX routine CIF_UPDATE'
_cell_angle_alpha 103.813(2)
_cell_angle_beta 103.408(2)
_cell_angle_gamma 103.106(2)
_cell_formula_units_Z 2
_cell_length_a 8.3506(3)
_cell_length_b 11.9220(6)
_cell_length_c 15.0121(7)
_cell_measurement_reflns_used 2224
_cell_measurement_temperature 150(2)
_cell_measurement_theta_max 21.47
_cell_measurement_theta_min 2.68
_cell_measurement_wavelength 0.71073
_cell_volume 1347.33(11)
_computing_cell_refinement 'Bruker APEX2 (Bruker, 2006)'
_computing_data_collection 'Bruker APEX2 (Bruker, 2006)'
_computing_data_reduction 'Bruker APEX2 (Bruker, 2006)'
_computing_molecular_graphics 'Ortep-3 for Windows (Farrugia, 1997)'
_computing_publication_material
;
           WinGX publication routines (Farrugia, 1999),
           CRYSCAL (T. Roisnel, local program)
;
_computing_structure_refinement 'SHELXL-97 (Sheldrick, 1997)'
_computing_structure_solution 'SIR97 (Altomare et al., 1999)'
_diffrn_ambient_temperature 150(2)
_diffrn_detector 'CCD plate'
_diffrn_measured_fraction_theta_full 0.98
_diffrn_measured_fraction_theta_max 0.98
_diffrn_measurement_device_type 'APEXII, Bruker-AXS'
_diffrn_measurement_method 'CCD rotation images, thin slices'
_diffrn_radiation_monochromator graphite
_diffrn_radiation_probe x-ray
_diffrn_radiation_type MoK\a
_diffrn_radiation_wavelength 0.71073
_diffrn_reflns_av_R_equivalents 0.0629
_diffrn_reflns_av_unetI/netI 0.1144
_diffrn_reflns_limit_h_max 10
_diffrn_reflns_limit_h_min -10
_diffrn_reflns_limit_k_max 15
_diffrn_reflns_limit_k_min -15
_diffrn_reflns_limit_l_max 19
_diffrn_reflns_limit_l_min -19
_diffrn_reflns_number 14414
_diffrn_reflns_theta_full 27.51
_diffrn_reflns_theta_max 27.51
_diffrn_reflns_theta_min 1.47
_exptl_absorpt_coefficient_mu 6.102
_exptl_absorpt_correction_T_max 0.885
_exptl_absorpt_correction_T_min 0.773
_exptl_absorpt_correction_type multi-scan
_exptl_absorpt_process_details
;
  [Sheldrick, G.M. (2002). SADABS Bruker AXS Inc., Madison, Wisconsin, USA]
;
_exptl_crystal_colour grey
_exptl_crystal_density_diffrn 1.908
_exptl_crystal_density_method 'not measured'
_exptl_crystal_description stick
_exptl_crystal_F_000 764
_exptl_crystal_size_max 0.08
_exptl_crystal_size_mid 0.025
_exptl_crystal_size_min 0.02
_refine_diff_density_max 2.498
_refine_diff_density_min -1.765
_refine_diff_density_rms 0.351
_refine_ls_extinction_method none
_refine_ls_goodness_of_fit_ref 1.039
_refine_ls_hydrogen_treatment constr
_refine_ls_matrix_type full
_refine_ls_number_parameters 295
_refine_ls_number_reflns 6079
_refine_ls_number_restraints 0
_refine_ls_restrained_S_all 1.039
_refine_ls_R_factor_all 0.1048
_refine_ls_R_factor_gt 0.0546
_refine_ls_shift/su_max 0.005
_refine_ls_shift/su_mean 0
_refine_ls_structure_factor_coef Fsqd
_refine_ls_weighting_details 'calc w=1/[\s^2^(Fo^2^)+(0.0722P)^2^+0.0000P] where P=(Fo^2^+2Fc^2^)/3'
_refine_ls_weighting_scheme calc
_refine_ls_wR_factor_gt 0.1149
_refine_ls_wR_factor_ref 0.1559
_reflns_number_gt 3991
_reflns_number_total 6079
_reflns_threshold_expression >2sigma(I)
_cod_data_source_file ic501437g_si_001.cif
_cod_data_source_block compound5cis
_cod_depositor_comments 'Adding full bibliography for 4340712--4340715.cif.'
_cod_original_cell_volume 1347.33(10)
_cod_database_code 4340714

loop_
_symmetry_equiv_pos_as_xyz
'x, y, z'
'-x, -y, -z'

loop_
_atom_site_label
_atom_site_type_symbol
_atom_site_fract_x
_atom_site_fract_y
_atom_site_fract_z
_atom_site_U_iso_or_equiv
_atom_site_adp_type
_atom_site_occupancy
_atom_site_symmetry_multiplicity
_atom_site_calc_flag
_atom_site_refinement_flags
Au1 Au 0.87390(5) 0.03278(4) 0.62345(3) 0.02726(15) Uani 1 1 d .
S1 S 1.0542(4) 0.0270(3) 0.7648(2) 0.0382(7) Uani 1 1 d .
S2 S 0.6447(4) -0.1185(3) 0.6283(2) 0.0349(7) Uani 1 1 d .
S3 S 0.6424(4) -0.2461(3) 0.7821(2) 0.0409(7) Uani 1 1 d .
S4 S 0.8343(5) -0.2715(3) 0.9678(3) 0.0574(10) Uani 1 1 d .
C1 C 0.7486(15) -0.1434(10) 0.7337(9) 0.037(3) Uani 1 1 d .
C2 C 0.9063(15) -0.0881(10) 0.7871(8) 0.036(3) Uani 1 1 d .
N3 N 0.9553(13) -0.1254(9) 0.8700(7) 0.042(2) Uani 1 1 d .
C4 C 0.8287(15) -0.2096(10) 0.8784(8) 0.038(3) Uani 1 1 d .
C5 C 1.1288(14) -0.0746(10) 0.9355(8) 0.037(3) Uani 1 1 d .
H5A H 1.1255 -0.0792 1 0.044 Uiso 1 1 calc R
H5B H 1.1699 0.0121 0.9406 0.044 Uiso 1 1 calc R
C6 C 1.258(2) -0.1357(12) 0.9069(11) 0.063(4) Uani 1 1 d .
H6A H 1.2595 -0.1334 0.8416 0.076 Uiso 1 1 calc R
H6B H 1.3748 -0.089 0.9518 0.076 Uiso 1 1 calc R
O7 O 1.2255(16) -0.2531(10) 0.9074(8) 0.082(3) Uani 1 1 d .
H7 H 1.18 -0.2997 0.8507 0.124 Uiso 1 1 calc R
S11 S 1.0958(3) 0.1902(3) 0.6222(2) 0.0341(7) Uani 1 1 d .
S12 S 0.6899(3) 0.0400(2) 0.48459(19) 0.0290(6) Uani 1 1 d .
S13 S 0.7738(3) 0.2061(3) 0.3633(2) 0.0319(6) Uani 1 1 d .
S14 S 1.0413(4) 0.3924(3) 0.3281(3) 0.0459(8) Uani 1 1 d .
C11 C 0.8302(13) 0.1537(9) 0.4615(8) 0.030(2) Uani 1 1 d .
C12 C 0.9964(13) 0.2137(9) 0.5149(7) 0.026(2) Uani 1 1 d .
N13 N 1.0804(10) 0.2950(8) 0.4752(6) 0.031(2) Uani 1 1 d .
C14 C 0.9810(14) 0.3038(10) 0.3934(9) 0.035(3) Uani 1 1 d .
C15 C 1.2633(13) 0.3627(9) 0.5157(8) 0.031(2) Uani 1 1 d .
H15A H 1.3124 0.3663 0.4621 0.037 Uiso 1 1 calc R
H15B H 1.3225 0.3177 0.553 0.037 Uiso 1 1 calc R
C16 C 1.3023(16) 0.4901(10) 0.5802(9) 0.045(3) Uani 1 1 d .
H16A H 1.4239 0.5354 0.5913 0.054 Uiso 1 1 calc R
H16B H 1.2277 0.5316 0.5481 0.054 Uiso 1 1 calc R
O17 O 1.2741(11) 0.4903(8) 0.6699(6) 0.045(2) Uani 1 1 d .
H17 H 1.1753 0.4965 0.6682 0.068 Uiso 1 1 calc R
N5 N 0.6671(11) 0.3111(8) 0.8048(6) 0.032(2) Uani 1 1 d .
C51 C 0.5539(14) 0.1796(10) 0.7629(8) 0.037(3) Uani 1 1 d .
H51A H 0.5882 0.1398 0.7077 0.044 Uiso 1 1 calc R
H51B H 0.4329 0.1788 0.7376 0.044 Uiso 1 1 calc R
C52 C 0.5597(18) 0.1039(11) 0.8320(10) 0.062(4) Uani 1 1 d .
H52A H 0.6747 0.0935 0.8504 0.094 Uiso 1 1 calc R
H52B H 0.4733 0.0244 0.8002 0.094 Uiso 1 1 calc R
H52C H 0.5349 0.1452 0.8896 0.094 Uiso 1 1 calc R
C61 C 0.6223(14) 0.3752(11) 0.8941(8) 0.042(3) Uani 1 1 d .
H61A H 0.6543 0.3377 0.9451 0.051 Uiso 1 1 calc R
H61B H 0.6937 0.4611 0.9186 0.051 Uiso 1 1 calc R
C62 C 0.4375(16) 0.3707(15) 0.8766(10) 0.071(5) Uani 1 1 d .
H62A H 0.4026 0.404 0.8241 0.106 Uiso 1 1 calc R
H62B H 0.4222 0.4185 0.9352 0.106 Uiso 1 1 calc R
H62C H 0.3663 0.2865 0.859 0.106 Uiso 1 1 calc R
C71 C 0.6344(13) 0.3778(9) 0.7317(7) 0.026(2) Uani 1 1 d .
H71A H 0.7071 0.4632 0.7613 0.032 Uiso 1 1 calc R
H71B H 0.5124 0.3775 0.7167 0.032 Uiso 1 1 calc R
C72 C 0.6704(14) 0.3260(11) 0.6374(8) 0.039(3) Uani 1 1 d .
H72A H 0.791 0.3259 0.6511 0.059 Uiso 1 1 calc R
H72B H 0.649 0.3759 0.5954 0.059 Uiso 1 1 calc R
H72C H 0.5944 0.243 0.6054 0.059 Uiso 1 1 calc R
C81 C 0.8558(14) 0.3119(11) 0.8325(9) 0.043(3) Uani 1 1 d .
H81A H 0.8746 0.2572 0.7775 0.051 Uiso 1 1 calc R
H81B H 0.8775 0.2789 0.8872 0.051 Uiso 1 1 calc R
C82 C 0.9873(14) 0.4369(10) 0.8605(8) 0.040(3) Uani 1 1 d .
H82A H 0.9813 0.4643 0.8036 0.059 Uiso 1 1 calc R
H82B H 1.1036 0.4318 0.8864 0.059 Uiso 1 1 calc R
H82C H 0.9613 0.4946 0.9095 0.059 Uiso 1 1 calc R

loop_
_atom_site_aniso_label
_atom_site_aniso_U_11
_atom_site_aniso_U_22
_atom_site_aniso_U_33
_atom_site_aniso_U_23
_atom_site_aniso_U_13
_atom_site_aniso_U_12
Au1 0.0297(2) 0.0304(2) 0.0258(2) 0.01183(17) 0.00882(17) 0.01301(17)
S1 0.0354(16) 0.0414(18) 0.0338(16) 0.0153(14) 0.0006(13) 0.0102(14)
S2 0.0338(15) 0.0358(17) 0.0338(16) 0.0156(13) 0.0060(13) 0.0073(13)
S3 0.0429(17) 0.0375(18) 0.0403(18) 0.0198(14) 0.0078(14) 0.0051(14)
S4 0.077(2) 0.044(2) 0.043(2) 0.0272(17) 0.0043(18) 0.0025(18)
C1 0.040(7) 0.027(6) 0.042(7) 0.011(6) 0.009(6) 0.010(5)
C2 0.046(7) 0.028(6) 0.031(6) 0.011(5) 0.008(6) 0.007(5)
N3 0.049(6) 0.045(6) 0.027(5) 0.013(5) 0.002(5) 0.013(5)
C4 0.041(7) 0.032(7) 0.037(7) 0.014(5) 0.008(6) 0.005(5)
C5 0.040(7) 0.023(6) 0.040(7) 0.011(5) 0.004(6) 0.003(5)
C6 0.085(11) 0.044(9) 0.052(9) 0.026(7) 0.009(8) 0.003(8)
O7 0.091(9) 0.065(8) 0.085(9) 0.023(7) 0.015(7) 0.022(7)
S11 0.0227(14) 0.0425(18) 0.0344(16) 0.0139(14) 0.0029(12) 0.0080(12)
S12 0.0258(14) 0.0303(15) 0.0299(15) 0.0137(12) 0.0061(12) 0.0045(12)
S13 0.0251(14) 0.0355(16) 0.0351(16) 0.0170(13) 0.0065(12) 0.0057(12)
S14 0.0408(18) 0.050(2) 0.060(2) 0.0335(17) 0.0242(16) 0.0119(15)
C11 0.025(6) 0.029(6) 0.032(6) 0.009(5) 0.004(5) 0.007(5)
C12 0.030(6) 0.025(6) 0.025(6) 0.006(5) 0.008(5) 0.011(5)
N13 0.021(5) 0.030(5) 0.034(5) 0.003(4) 0.009(4) -0.001(4)
C14 0.026(6) 0.042(7) 0.046(7) 0.025(6) 0.012(5) 0.016(5)
C15 0.024(6) 0.027(6) 0.042(7) 0.012(5) 0.013(5) 0.005(5)
C16 0.047(7) 0.026(6) 0.059(9) 0.007(6) 0.024(7) 0.005(6)
O17 0.045(5) 0.048(5) 0.044(5) 0.016(4) 0.013(4) 0.013(4)
N5 0.021(4) 0.034(5) 0.029(5) 0.003(4) -0.003(4) 0.005(4)
C51 0.034(6) 0.030(6) 0.034(7) 0.003(5) 0.001(5) 0.002(5)
C52 0.070(10) 0.018(6) 0.069(10) 0.011(7) -0.008(8) -0.011(6)
C61 0.037(7) 0.039(7) 0.034(7) -0.002(6) 0.009(6) -0.004(5)
C62 0.044(8) 0.107(13) 0.045(8) -0.008(8) 0.033(7) 0.005(8)
C71 0.022(5) 0.023(5) 0.031(6) 0.007(5) 0.004(5) 0.007(4)
C72 0.027(6) 0.054(8) 0.031(6) 0.012(6) 0.001(5) 0.012(6)
C81 0.035(7) 0.048(8) 0.043(7) 0.021(6) 0.001(6) 0.012(6)
C82 0.027(6) 0.043(7) 0.036(7) 0.016(6) -0.006(5) -0.003(5)

loop_
_atom_type_symbol
_atom_type_description
_atom_type_scat_dispersion_real
_atom_type_scat_dispersion_imag
_atom_type_scat_source
C C 0.0033 0.0016 'International Tables Vol C Tables 4.2.6.8 and 6.1.1.4'
H H 0 0 'International Tables Vol C Tables 4.2.6.8 and 6.1.1.4'
N N 0.0061 0.0033 'International Tables Vol C Tables 4.2.6.8 and 6.1.1.4'
O O 0.0106 0.006 'International Tables Vol C Tables 4.2.6.8 and 6.1.1.4'
S S 0.1246 0.1234 'International Tables Vol C Tables 4.2.6.8 and 6.1.1.4'
Au Au -2.0133 8.8022 'International Tables Vol C Tables 4.2.6.8 and 6.1.1.4'

loop_
_geom_angle_atom_site_label_1
_geom_angle_atom_site_label_2
_geom_angle_atom_site_label_3
_geom_angle
S12 Au1 S1 178.63(10)
S12 Au1 S11 92.17(10)
S1 Au1 S11 88.38(11)
S12 Au1 S2 87.43(10)
S1 Au1 S2 91.96(10)
S11 Au1 S2 177.19(10)
C2 S1 Au1 98.1(4)
C1 S2 Au1 98.3(4)
C1 S3 C4 90.7(6)
C2 C1 S3 111.6(9)
C2 C1 S2 126.3(10)
S3 C1 S2 122.1(7)
C1 C2 N3 114.0(11)
C1 C2 S1 125.3(9)
N3 C2 S1 120.7(9)
C4 N3 C2 113.7(10)
C4 N3 C5 125.6(10)
C2 N3 C5 120.7(10)
N3 C4 S4 127.7(9)
N3 C4 S3 110.0(9)
S4 C4 S3 122.3(7)
N3 C5 C6 114.9(10)
N3 C5 H5A 108.5
C6 C5 H5A 108.5
N3 C5 H5B 108.5
C6 C5 H5B 108.5
H5A C5 H5B 107.5
O7 C6 C5 114.1(12)
O7 C6 H6A 108.7
C5 C6 H6A 108.7
O7 C6 H6B 108.7
C5 C6 H6B 108.7
H6A C6 H6B 107.6
C6 O7 H7 109.5
C12 S11 Au1 99.4(4)
C11 S12 Au1 98.8(4)
C14 S13 C11 92.1(5)
C12 C11 S12 126.2(9)
C12 C11 S13 110.2(8)
S12 C11 S13 123.6(6)
C11 C12 N13 113.3(9)
C11 C12 S11 123.3(8)
N13 C12 S11 123.5(8)
C14 N13 C12 115.1(9)
C14 N13 C15 121.7(9)
C12 N13 C15 123.2(9)
N13 C14 S14 127.1(9)
N13 C14 S13 109.3(8)
S14 C14 S13 123.6(7)
N13 C15 C16 115.0(9)
N13 C15 H15A 108.5
C16 C15 H15A 108.5
N13 C15 H15B 108.5
C16 C15 H15B 108.5
H15A C15 H15B 107.5
O17 C16 C15 111.2(10)
O17 C16 H16A 109.4
C15 C16 H16A 109.4
O17 C16 H16B 109.4
C15 C16 H16B 109.4
H16A C16 H16B 108
C16 O17 H17 109.5
C71 N5 C51 110.2(8)
C71 N5 C81 110.5(8)
C51 N5 C81 108.1(8)
C71 N5 C61 107.7(8)
C51 N5 C61 109.8(8)
C81 N5 C61 110.5(8)
N5 C51 C52 116.2(9)
N5 C51 H51A 108.2
C52 C51 H51A 108.2
N5 C51 H51B 108.2
C52 C51 H51B 108.2
H51A C51 H51B 107.4
C51 C52 H52A 109.5
C51 C52 H52B 109.5
H52A C52 H52B 109.5
C51 C52 H52C 109.5
H52A C52 H52C 109.5
H52B C52 H52C 109.5
C62 C61 N5 114.8(9)
C62 C61 H61A 108.6
N5 C61 H61A 108.6
C62 C61 H61B 108.6
N5 C61 H61B 108.6
H61A C61 H61B 107.5
C61 C62 H62A 109.5
C61 C62 H62B 109.5
H62A C62 H62B 109.5
C61 C62 H62C 109.5
H62A C62 H62C 109.5
H62B C62 H62C 109.5
N5 C71 C72 115.1(8)
N5 C71 H71A 108.5
C72 C71 H71A 108.5
N5 C71 H71B 108.5
C72 C71 H71B 108.5
H71A C71 H71B 107.5
C71 C72 H72A 109.5
C71 C72 H72B 109.5
H72A C72 H72B 109.5
C71 C72 H72C 109.5
H72A C72 H72C 109.5
H72B C72 H72C 109.5
N5 C81 C82 114.6(9)
N5 C81 H81A 108.6
C82 C81 H81A 108.6
N5 C81 H81B 108.6
C82 C81 H81B 108.6
H81A C81 H81B 107.6
C81 C82 H82A 109.5
C81 C82 H82B 109.5
H82A C82 H82B 109.5
C81 C82 H82C 109.5
H82A C82 H82C 109.5
H82B C82 H82C 109.5

loop_
_geom_bond_atom_site_label_1
_geom_bond_atom_site_label_2
_geom_bond_distance
Au1 S12 2.318(3)
Au1 S1 2.326(3)
Au1 S11 2.326(3)
Au1 S2 2.341(3)
S1 C2 1.779(12)
S2 C1 1.747(12)
S3 C1 1.745(12)
S3 C4 1.746(12)
S4 C4 1.675(12)
C1 C2 1.294(16)
C2 N3 1.423(14)
N3 C4 1.335(15)
N3 C5 1.445(14)
C5 C6 1.520(18)
C5 H5A 0.99
C5 H5B 0.99
C6 O7 1.366(15)
C6 H6A 0.99
C6 H6B 0.99
O7 H7 0.84
S11 C12 1.750(11)
S12 C11 1.738(11)
S13 C14 1.740(11)
S13 C11 1.742(11)
S14 C14 1.677(11)
C11 C12 1.357(14)
C12 N13 1.395(13)
N13 C14 1.356(14)
N13 C15 1.459(13)
C15 C16 1.509(14)
C15 H15A 0.99
C15 H15B 0.99
C16 O17 1.418(14)
C16 H16A 0.99
C16 H16B 0.99
O17 H17 0.84
N5 C71 1.512(13)
N5 C51 1.526(13)
N5 C81 1.531(13)
N5 C61 1.547(14)
C51 C52 1.529(17)
C51 H51A 0.99
C51 H51B 0.99
C52 H52A 0.98
C52 H52B 0.98
C52 H52C 0.98
C61 C62 1.490(17)
C61 H61A 0.99
C61 H61B 0.99
C62 H62A 0.98
C62 H62B 0.98
C62 H62C 0.98
C71 C72 1.530(14)
C71 H71A 0.99
C71 H71B 0.99
C72 H72A 0.98
C72 H72B 0.98
C72 H72C 0.98
C81 C82 1.532(15)
C81 H81A 0.99
C81 H81B 0.99
C82 H82A 0.98
C82 H82B 0.98
C82 H82C 0.98

loop_
_geom_torsion_atom_site_label_1
_geom_torsion_atom_site_label_2
_geom_torsion_atom_site_label_3
_geom_torsion_atom_site_label_4
_geom_torsion
S11 Au1 S1 C2 177.5(4)
S2 Au1 S1 C2 0.3(4)
S12 Au1 S2 C1 -179.0(4)
S1 Au1 S2 C1 -0.2(4)
C4 S3 C1 C2 -0.8(10)
C4 S3 C1 S2 -178.6(7)
Au1 S2 C1 C2 0.2(11)
Au1 S2 C1 S3 177.6(6)
S3 C1 C2 N3 1.1(13)
S2 C1 C2 N3 178.8(8)
S3 C1 C2 S1 -177.6(6)
S2 C1 C2 S1 0.1(17)
Au1 S1 C2 C1 -0.3(11)
Au1 S1 C2 N3 -178.9(8)
C1 C2 N3 C4 -0.9(15)
S1 C2 N3 C4 177.8(8)
C1 C2 N3 C5 178.3(10)
S1 C2 N3 C5 -2.9(14)
C2 N3 C4 S4 -177.4(9)
C5 N3 C4 S4 3.4(18)
C2 N3 C4 S3 0.3(12)
C5 N3 C4 S3 -178.9(9)
C1 S3 C4 N3 0.3(9)
C1 S3 C4 S4 178.1(8)
C4 N3 C5 C6 94.4(14)
C2 N3 C5 C6 -84.8(13)
N3 C5 C6 O7 -64.9(15)
S12 Au1 S11 C12 -3.1(3)
S1 Au1 S11 C12 178.1(3)
S11 Au1 S12 C11 2.0(4)
S2 Au1 S12 C11 179.2(4)
Au1 S12 C11 C12 0.0(10)
Au1 S12 C11 S13 179.6(6)
C14 S13 C11 C12 2.8(8)
C14 S13 C11 S12 -176.9(7)
S12 C11 C12 N13 176.2(7)
S13 C11 C12 N13 -3.5(11)
S12 C11 C12 S11 -3.2(14)
S13 C11 C12 S11 177.2(5)
Au1 S11 C12 C11 4.2(9)
Au1 S11 C12 N13 -175.0(7)
C11 C12 N13 C14 2.7(13)
S11 C12 N13 C14 -178.0(8)
C11 C12 N13 C15 -175.0(9)
S11 C12 N13 C15 4.3(13)
C12 N13 C14 S14 179.9(8)
C15 N13 C14 S14 -2.4(15)
C12 N13 C14 S13 -0.5(11)
C15 N13 C14 S13 177.3(7)
C11 S13 C14 N13 -1.3(8)
C11 S13 C14 S14 178.4(8)
C14 N13 C15 C16 85.2(13)
C12 N13 C15 C16 -97.2(12)
N13 C15 C16 O17 72.8(13)
C71 N5 C51 C52 -174.2(10)
C81 N5 C51 C52 64.9(13)
C61 N5 C51 C52 -55.7(13)
C71 N5 C61 C62 64.0(13)
C51 N5 C61 C62 -56.1(14)
C81 N5 C61 C62 -175.2(11)
C51 N5 C71 C72 -59.7(11)
C81 N5 C71 C72 59.7(11)
C61 N5 C71 C72 -179.5(9)
C71 N5 C81 C82 49.9(12)
C51 N5 C81 C82 170.6(10)
C61 N5 C81 C82 -69.3(13)
